data_2243709
loop_
_publ_author_name
'Svensson, Fredric G.'

_publ_section_title
;
 Synthesis and crystal structures of
 [Al(H~2~O)~6~](SO~4~)NO~3~&#x00B7;2H~2~O and
 [Al(H~2~O)~6~](SO~4~)Cl&#x00B7;H~2~O
;
_journal_coeditor_code WM5585
_journal_issue 1
_journal_name_full 'Acta Crystallographica Section E'
_journal_page_first 58
_journal_page_last 61
_journal_paper_doi 10.1107/S2056989020015741
_journal_volume 77
_journal_year 2021
_chemical_formula_iupac '[Al (H2 O)6] Cl (S O4), H2 O'
_chemical_formula_moiety 'Al H12 O6 3+, O4 S 2-, Cl -, (H2 O)'
_chemical_formula_sum 'Al Cl H14 O11 S'
_chemical_formula_weight 284.60
_chemical_name_systematic
;
Hexaquaaluminium sulfate chloride monohydrate
;
_space_group_IT_number 14
_space_group_name_Hall '-P 2ybc'
_space_group_name_H-M_alt 'P 1 21/c 1'
_symmetry_space_group_name_H-M 'P 1 21/c 1'
_atom_sites_solution_hydrogens geom
_atom_sites_solution_primary direct
_atom_sites_solution_secondary difmap
_cell_angle_alpha 90.00
_cell_angle_beta 97.328(2)
_cell_angle_gamma 90.00
_cell_formula_units_Z 4
_cell_length_a 6.1640(14)
_cell_length_b 22.933(5)
_cell_length_c 7.2876(14)
_cell_measurement_reflns_used 3645
_cell_measurement_temperature 296(2)
_cell_measurement_theta_max 23.31
_cell_measurement_theta_min 2.96
_cell_volume 1021.8(4)
_computing_cell_refinement
;
SAINT (Bruker, 2015)
;
_computing_data_collection
;
APEX2 (Bruker, 2015)
;
_computing_data_reduction
;
SAINT (Bruker, 2015)
;
_computing_molecular_graphics
;
MERCURY (Macrae <i>et al.</i>,  2020)
;
_computing_publication_material
;
publCIF (Westrip, 2010)
;
_computing_structure_refinement
;
SHELXL (Sheldrick, 2015)
;
_computing_structure_solution
;
SHELXS (Sheldrick, 2008)
;
_diffrn_ambient_temperature 296(2)
_diffrn_measured_fraction_theta_full 0.990
_diffrn_measured_fraction_theta_max 0.990
_diffrn_measurement_device_type 'Bruker APEXII CCD'
_diffrn_measurement_method '\f and \w scans'
_diffrn_radiation_monochromator graphite
_diffrn_radiation_source 'fine-focus sealed tube'
_diffrn_radiation_type MoK\a
_diffrn_radiation_wavelength 0.71073
_diffrn_reflns_av_R_equivalents 0.0440
_diffrn_reflns_av_sigmaI/netI 0.0280
_diffrn_reflns_limit_h_max 6
_diffrn_reflns_limit_h_min -6
_diffrn_reflns_limit_k_max 25
_diffrn_reflns_limit_k_min -25
_diffrn_reflns_limit_l_max 8
_diffrn_reflns_limit_l_min -8
_diffrn_reflns_number 8454
_diffrn_reflns_theta_full 23.29
_diffrn_reflns_theta_max 23.29
_diffrn_reflns_theta_min 2.95
_exptl_absorpt_coefficient_mu 0.707
_exptl_absorpt_correction_T_max 0.9327
_exptl_absorpt_correction_T_min 0.8716
_exptl_absorpt_correction_type multi-scan
_exptl_absorpt_process_details
;
(<i>SADABS</i>; Bruker, 2015)
;
_exptl_crystal_colour Coloress
_exptl_crystal_density_diffrn 1.850
_exptl_crystal_density_method 'not measured'
_exptl_crystal_description Block
_exptl_crystal_F_000 592
_exptl_crystal_size_max 0.20
_exptl_crystal_size_mid 0.10
_exptl_crystal_size_min 0.10
_refine_diff_density_max 0.203
_refine_diff_density_min -0.288
_refine_ls_extinction_method none
_refine_ls_goodness_of_fit_ref 1.034
_refine_ls_hydrogen_treatment mixed
_refine_ls_matrix_type full
_refine_ls_number_parameters 170
_refine_ls_number_reflns 1457
_refine_ls_number_restraints 14
_refine_ls_restrained_S_all 1.029
_refine_ls_R_factor_all 0.0278
_refine_ls_R_factor_gt 0.0241
_refine_ls_shift/su_max 0.000
_refine_ls_shift/su_mean 0.000
_refine_ls_structure_factor_coef Fsqd
_refine_ls_weighting_details 'calc w=1/[\s^2^(Fo^2^)+(0.0256P)^2^+0.8819P] where P=(Fo^2^+2Fc^2^)/3'
_refine_ls_weighting_scheme calc
_refine_ls_wR_factor_gt 0.0619
_refine_ls_wR_factor_ref 0.0642
_reflns_number_gt 1304
_reflns_number_total 1457
_reflns_threshold_expression >2sigma(I)
_cod_data_source_file wm5585sup1.cif
_cod_data_source_block 2
_cod_original_sg_symbol_H-M P2(1)/c
_cod_original_formula_sum 'H14 Al Cl O11 S'
_cod_database_code 2243709

loop_
_symmetry_cell_setting
monoclinic

loop_
_symmetry_equiv_pos_as_xyz
'x, y, z'
'-x, y+1/2, -z+1/2'
'-x, -y, -z'
'x, -y-1/2, z-1/2'

loop_
_atom_site_type_symbol
_atom_site_label
_atom_site_fract_x
_atom_site_fract_y
_atom_site_fract_z
_atom_site_U_iso_or_equiv
_atom_site_adp_type
_atom_site_calc_flag
_atom_site_refinement_flags
_atom_site_occupancy
_atom_site_symmetry_multiplicity
_atom_site_disorder_assembly
_atom_site_disorder_group
Al Al1 0.94442(10) 0.36368(3) 0.83030(9) 0.01735(19) Uani d . 1 1 . .
S S1 0.41721(9) 0.32296(2) 0.34162(7) 0.01806(17) Uani d . 1 1 . .
O O1 0.8883(3) 0.34621(7) 1.0718(2) 0.0242(4) Uani d D 1 1 . .
O O2 0.6779(3) 0.40544(7) 0.7845(2) 0.0236(4) Uani d D 1 1 . .
O O3 0.7994(3) 0.29620(7) 0.7410(2) 0.0236(4) Uani d D 1 1 . .
O O4 1.0001(3) 0.38033(7) 0.5873(2) 0.0243(4) Uani d D 1 1 . .
O O5 1.0925(3) 0.43174(7) 0.9146(2) 0.0262(4) Uani d D 1 1 . .
O O6 1.2075(3) 0.32177(7) 0.8685(2) 0.0218(4) Uani d D 1 1 . .
O O7 0.5853(3) 0.28049(7) 0.4172(2) 0.0288(4) Uani d . 1 1 . .
O O8 0.2061(2) 0.29253(7) 0.2976(2) 0.0251(4) Uani d . 1 1 . .
O O9 0.4791(3) 0.34900(7) 0.1719(2) 0.0257(4) Uani d . 1 1 . .
O O10 0.3963(2) 0.36795(7) 0.4814(2) 0.0237(4) Uani d . 1 1 . .
Cl Cl1 1.22318(11) 0.52579(3) 0.66184(10) 0.0399(2) Uani d . 1 1 . .
O OW1 1.2769(3) 0.47795(8) 1.2298(3) 0.0329(4) Uani d D 1 1 . .
H H1 0.768(3) 0.3524(14) 1.115(4) 0.054(3) Uiso d D 1 1 . .
H H2 0.977(4) 0.3286(12) 1.152(3) 0.054(3) Uiso d D 1 1 . .
H H3 0.691(5) 0.4422(5) 0.783(5) 0.054(3) Uiso d D 1 1 . .
H H4 0.588(4) 0.3942(14) 0.693(3) 0.054(3) Uiso d D 1 1 . .
H H5 0.734(5) 0.2727(11) 0.805(4) 0.054(3) Uiso d D 1 1 . .
H H6 0.734(5) 0.2915(14) 0.632(2) 0.054(3) Uiso d D 1 1 . .
H H7 0.933(4) 0.4067(10) 0.520(4) 0.054(3) Uiso d D 1 1 . .
H H8 1.126(3) 0.3750(14) 0.557(4) 0.054(3) Uiso d D 1 1 . .
H H9 1.143(5) 0.4415(13) 1.025(2) 0.054(3) Uiso d D 1 1 . .
H H10 1.130(5) 0.4554(11) 0.834(3) 0.054(3) Uiso d D 1 1 . .
H H11 1.215(5) 0.2853(5) 0.855(4) 0.054(3) Uiso d D 1 1 . .
H H12 1.304(4) 0.3305(14) 0.957(3) 0.054(3) Uiso d D 1 1 . .
H H13 1.400(3) 0.4634(13) 1.270(4) 0.054(3) Uiso d D 1 1 . .
H H14 1.220(5) 0.4762(14) 1.329(3) 0.054(3) Uiso d D 1 1 . .

loop_
_atom_site_aniso_label
_atom_site_aniso_U_11
_atom_site_aniso_U_22
_atom_site_aniso_U_33
_atom_site_aniso_U_12
_atom_site_aniso_U_13
_atom_site_aniso_U_23
Al1 0.0135(4) 0.0205(4) 0.0175(4) -0.0001(3) 0.0002(3) 0.0011(3)
S1 0.0136(3) 0.0220(3) 0.0178(3) 0.0011(2) -0.0007(2) -0.0008(2)
O1 0.0173(9) 0.0370(10) 0.0184(9) 0.0042(8) 0.0026(7) 0.0054(7)
O2 0.0171(9) 0.0264(9) 0.0260(9) 0.0017(7) -0.0017(7) 0.0001(8)
O3 0.0230(9) 0.0267(10) 0.0194(9) -0.0064(7) -0.0034(7) 0.0031(7)
O4 0.0193(9) 0.0306(10) 0.0236(9) 0.0051(7) 0.0052(7) 0.0074(7)
O5 0.0265(9) 0.0250(10) 0.0256(10) -0.0063(7) -0.0028(8) 0.0010(8)
O6 0.0176(9) 0.0234(9) 0.0233(9) 0.0033(7) -0.0022(7) -0.0020(8)
O7 0.0267(9) 0.0316(10) 0.0253(9) 0.0133(8) -0.0071(7) -0.0062(8)
O8 0.0188(9) 0.0258(9) 0.0286(9) -0.0053(7) -0.0042(7) 0.0044(7)
O9 0.0210(9) 0.0364(10) 0.0197(9) -0.0048(7) 0.0030(7) 0.0009(7)
O10 0.0202(9) 0.0260(9) 0.0249(9) 0.0015(7) 0.0027(7) -0.0049(7)
Cl1 0.0288(4) 0.0426(4) 0.0458(4) -0.0069(3) -0.0045(3) 0.0166(3)
OW1 0.0298(10) 0.0329(11) 0.0349(11) 0.0066(8) 0.0000(8) 0.0006(9)

loop_
_atom_type_symbol
_atom_type_description
_atom_type_scat_dispersion_real
_atom_type_scat_dispersion_imag
_atom_type_scat_source
O O 0.0106 0.0060 'International Tables Vol C Tables 4.2.6.8 and 6.1.1.4'
Al Al 0.0645 0.0514 'International Tables Vol C Tables 4.2.6.8 and 6.1.1.4'
S S 0.1246 0.1234 'International Tables Vol C Tables 4.2.6.8 and 6.1.1.4'
Cl Cl 0.1484 0.1585 'International Tables Vol C Tables 4.2.6.8 and 6.1.1.4'
H H 0.0000 0.0000 'International Tables Vol C Tables 4.2.6.8 and 6.1.1.4'

loop_
_geom_angle_atom_site_label_1
_geom_angle_atom_site_label_2
_geom_angle_atom_site_label_3
_geom_angle_site_symmetry_1
_geom_angle_site_symmetry_3
_geom_angle
_geom_angle_publ_flag
O3 Al1 O5 . . 178.65(8) ?
O3 Al1 O6 . . 89.63(8) ?
O5 Al1 O6 . . 90.14(8) ?
O3 Al1 O1 . . 90.72(8) ?
O5 Al1 O1 . . 90.61(8) ?
O6 Al1 O1 . . 90.61(7) ?
O3 Al1 O4 . . 88.68(8) ?
O5 Al1 O4 . . 89.99(8) ?
O6 Al1 O4 . . 89.19(7) ?
O1 Al1 O4 . . 179.37(8) ?
O3 Al1 O2 . . 89.53(8) ?
O5 Al1 O2 . . 90.67(8) ?
O6 Al1 O2 . . 178.38(8) ?
O1 Al1 O2 . . 90.78(8) ?
O4 Al1 O2 . . 89.41(7) ?
O10 S1 O9 . . 110.75(10) ?
O10 S1 O8 . . 109.30(10) ?
O9 S1 O8 . . 109.04(9) ?
O10 S1 O7 . . 108.95(9) ?
O9 S1 O7 . . 109.71(10) ?
O8 S1 O7 . . 109.07(10) ?

loop_
_geom_bond_atom_site_label_1
_geom_bond_atom_site_label_2
_geom_bond_site_symmetry_2
_geom_bond_distance
_geom_bond_publ_flag
Al1 O3 . 1.8624(17) y
Al1 O5 . 1.8718(18) y
Al1 O6 . 1.8752(17) y
Al1 O1 . 1.8798(17) y
Al1 O4 . 1.8855(17) y
Al1 O2 . 1.8940(17) y
S1 O10 . 1.4670(16) y
S1 O9 . 1.4672(16) y
S1 O8 . 1.4753(16) y
S1 O7 . 1.4767(16) y

loop_
_geom_hbond_atom_site_label_D
_geom_hbond_atom_site_label_H
_geom_hbond_atom_site_label_A
_geom_hbond_site_symmetry_A
_geom_hbond_distance_DH
_geom_hbond_distance_HA
_geom_hbond_distance_DA
_geom_hbond_angle_DHA
O1 H1 O9 1_556 0.851(10) 1.882(13) 2.714(2) 165(3)
O1 H2 O8 1_656 0.851(10) 1.848(12) 2.690(2) 170(3)
O2 H3 OW1 3_767 0.848(10) 1.845(11) 2.692(2) 178(3)
O2 H4 O10 . 0.850(10) 1.917(11) 2.767(2) 177(3)
O3 H5 O7 4_566 0.850(10) 1.783(11) 2.629(2) 174(3)
O3 H6 O7 . 0.853(10) 1.726(11) 2.578(2) 176(3)
O4 H7 Cl1 3_766 0.850(10) 2.182(11) 3.0311(18) 177(3)
O4 H8 O10 1_655 0.846(10) 1.825(11) 2.669(2) 176(3)
O5 H9 OW1 . 0.852(10) 1.816(13) 2.650(2) 166(3)
O5 H10 Cl1 . 0.851(10) 2.168(11) 3.0120(18) 171(3)
O6 H11 O8 4_666 0.845(10) 1.831(11) 2.672(2) 172(3)
O6 H12 O9 1_656 0.847(10) 1.832(12) 2.671(2) 171(3)
OW1 H13 Cl1 3_867 0.847(10) 2.325(19) 3.083(2) 149(3)
OW1 H14 Cl1 1_556 0.842(10) 2.68(2) 3.390(2) 143(3)
OW1 H14 Cl1 3_767 0.842(10) 2.74(3) 3.280(2) 123(3)
